data_7031967
loop_
_publ_author_name
'Garc\'ia-Rodr\'iguez, Ra\'ul'
'Bullock, Thomas H.'
'McPartlin, Mary'
'Wright, Dominic S.'

_publ_section_title
;
 Synthesis and structures of tris(2-pyridyl)aluminate sandwich compounds
 [{RAl(2-py')2}2M] (py' = 2-pyridyl, M = Ca, Mn, Fe).
;
_journal_issue 37
_journal_name_full 'Dalton transactions (Cambridge, England : 2003)'
_journal_page_first 14045
_journal_page_last 14053
_journal_paper_doi 10.1039/c4dt00951g
_journal_volume 43
_journal_year 2014
_chemical_absolute_configuration
;
 The absolute structure was NOT determined. 439 Friedel pairs were
 averaged for the refinement.  Without Friedel averaging, the Flack
 parameter is ambiguous (ca 0.43) and attempts to refine as a twin
 did not improve matters.  Not too surprising, considering the problems
 of poor data and disorder (see _refine_special_details).
;
_chemical_formula_moiety 'C40 H46 Al2 Cl Li Mn N6'
_chemical_formula_sum 'C40 H46 Al2 Cl Li Mn N6'
_chemical_formula_weight 762.12
_chemical_name_systematic
; 
 ? 
;
_space_group_IT_number 146
_symmetry_cell_setting trigonal
_symmetry_space_group_name_Hall 'R 3'
_symmetry_space_group_name_H-M 'R 3 :H'
_atom_sites_solution_hydrogens geom
_atom_sites_solution_primary direct
_atom_sites_solution_secondary difmap
_audit_creation_method SHELXL-97
_cell_angle_alpha 90.00
_cell_angle_beta 90.00
_cell_angle_gamma 120.00
_cell_formula_units_Z 3
_cell_length_a 12.543(1)
_cell_length_b 12.543(1)
_cell_length_c 22.339(2)
_cell_measurement_reflns_used 2280
_cell_measurement_temperature 250(2)
_cell_measurement_theta_max 41.20
_cell_measurement_theta_min 4.53
_cell_volume 3043.7(4)
_computing_cell_refinement 'refinement of XYZ centroids > 20sigma(I)'
_computing_data_collection 'Bruker software package, narrow-frames'
_computing_data_reduction
;
 Bruker SAINT software package, narrow frame algorithm
;
_computing_publication_material 'SHELXL-97 (Sheldrick 1997)'
_computing_structure_refinement 'SHELXL-97 (Sheldrick 1997)'
_computing_structure_solution 'SIR-92 (Altomare et al. 1994)'
_diffrn_ambient_temperature 250(2)
_diffrn_measured_fraction_theta_full 0.989
_diffrn_measured_fraction_theta_max 0.989
_diffrn_measurement_device_type 'Bruker QUEST D8 CCD'
_diffrn_measurement_method 'Thin slice \w and \f scans'
_diffrn_radiation_source '30W microfocus sealed tube, Quazar optics'
_diffrn_radiation_type CuK\a
_diffrn_radiation_wavelength 1.54184
_diffrn_reflns_av_R_equivalents 0.0314
_diffrn_reflns_av_sigmaI/netI 0.0309
_diffrn_reflns_limit_h_max 9
_diffrn_reflns_limit_h_min -8
_diffrn_reflns_limit_k_max 10
_diffrn_reflns_limit_k_min -10
_diffrn_reflns_limit_l_max 18
_diffrn_reflns_limit_l_min -18
_diffrn_reflns_number 2317
_diffrn_reflns_theta_full 41.20
_diffrn_reflns_theta_max 41.20
_diffrn_reflns_theta_min 4.53
_exptl_absorpt_coefficient_mu 3.938
_exptl_absorpt_correction_T_max 1.000
_exptl_absorpt_correction_T_min 0.789
_exptl_absorpt_correction_type multi-scan
_exptl_absorpt_process_details
;
multi-scan from symmetry-related measurements (SADABS) 
;
_exptl_crystal_colour colourless
_exptl_crystal_density_diffrn 1.247
_exptl_crystal_density_method 'not measured'
_exptl_crystal_description block
_exptl_crystal_F_000 1197
_exptl_crystal_size_max 0.25
_exptl_crystal_size_mid 0.20
_exptl_crystal_size_min 0.18
_refine_diff_density_max 0.844
_refine_diff_density_min -0.747
_refine_diff_density_rms 0.083
_refine_ls_abs_structure_details 'Flack H D (1983), Acta Cryst. A39, 876-881'
_refine_ls_abs_structure_Flack 0.47(4)
_refine_ls_extinction_method none
_refine_ls_goodness_of_fit_ref 1.050
_refine_ls_hydrogen_treatment constr
_refine_ls_matrix_type full
_refine_ls_number_parameters 79
_refine_ls_number_reflns 881
_refine_ls_number_restraints 10
_refine_ls_restrained_S_all 1.047
_refine_ls_R_factor_all 0.0964
_refine_ls_R_factor_gt 0.0962
_refine_ls_shift/su_max 0.008
_refine_ls_shift/su_mean 0.002
_refine_ls_structure_factor_coef Fsqd
_refine_ls_weighting_details 'calc w=1/[\s^2^(Fo^2^)+(0.1123P)^2^+65.9986P] where P=(Fo^2^+2Fc^2^)/3'
_refine_ls_weighting_scheme calc
_refine_ls_wR_factor_gt 0.2387
_refine_ls_wR_factor_ref 0.2389
_reflns_number_gt 879
_reflns_number_total 881
_reflns_threshold_expression >2sigma(I)
_cod_data_source_file c4dt00951g2.cif
_cod_data_source_block dw1444
_cod_depositor_comments 'Adding full bibliography for 7031958--7031967.cif.'
_cod_original_sg_symbol_H-M R3
_cod_database_code 7031967

loop_
_symmetry_equiv_pos_as_xyz
'x, y, z'
'-y, x-y, z'
'-x+y, -x, z'
'x+2/3, y+1/3, z+1/3'
'-y+2/3, x-y+1/3, z+1/3'
'-x+y+2/3, -x+1/3, z+1/3'
'x+1/3, y+2/3, z+2/3'
'-y+1/3, x-y+2/3, z+2/3'
'-x+y+1/3, -x+2/3, z+2/3'

loop_
_atom_site_label
_atom_site_type_symbol
_atom_site_fract_x
_atom_site_fract_y
_atom_site_fract_z
_atom_site_U_iso_or_equiv
_atom_site_adp_type
_atom_site_occupancy
_atom_site_symmetry_multiplicity
_atom_site_calc_flag
_atom_site_refinement_flags
_atom_site_disorder_assembly
_atom_site_disorder_group
Mn1 Mn 0.0000 0.0000 -0.1079(2) 0.0705(15) Uiso 0.87 .33333 d SPD . 1
Li1 Li 0.0000 0.0000 0.1230(10) 0.0705(15) Uiso 0.87 .33333 d SPD . 1
Cl1 Cl 0.0000 0.0000 -0.0025(4) 0.0705(15) Uiso 0.87 .33333 d SPD A 1
Mn2 Mn 0.0000 0.0000 0.1230(10) 0.0705(15) Uiso 0.13 .33333 d SPD . 2
Li2 Li 0.0000 0.0000 -0.1079(2) 0.0705(15) Uiso 0.13 .33333 d SPD . 2
Cl2 Cl 0.0000 0.0000 0.0178(13) 0.0705(15) Uiso 0.13 .33333 d SPD B 2
Al1 Al 0.0000 0.0000 -0.2495(3) 0.079(3) Uani 1 .33333 d SD . .
Al2 Al 0.0000 0.0000 0.2663(3) 0.073(3) Uani 1 .33333 d SD . .
N1 N 0.1555(12) -0.0005(11) -0.1502(6) 0.058(4) Uiso 1 1 d . . .
C1 C 0.1552(14) 0.0110(14) -0.2087(8) 0.060(5) Uiso 1 1 d . . .
C2 C 0.2520(18) 0.0260(18) -0.2470(9) 0.087(6) Uiso 1 1 d . . .
H2 H 0.2499 0.0329 -0.2893 0.105 Uiso 1 1 calc R . .
C3 C 0.348(2) 0.0297(18) -0.2169(9) 0.094(6) Uiso 1 1 d . . .
H3 H 0.4185 0.0434 -0.2392 0.112 Uiso 1 1 calc R . .
C4 C 0.3496(17) 0.0149(15) -0.1563(8) 0.080(6) Uiso 1 1 d . . .
H4 H 0.4172 0.0136 -0.1379 0.096 Uiso 1 1 calc R . .
C5 C 0.2514(16) 0.0017(15) -0.1219(7) 0.065(5) Uiso 1 1 d . . .
C6 C 0.2495(18) -0.0170(18) -0.0567(8) 0.091(6) Uiso 1 1 d . . .
H6A H 0.2580 0.0557 -0.0359 0.136 Uiso 1 1 calc R . .
H6B H 0.3179 -0.0297 -0.0454 0.136 Uiso 1 1 calc R . .
H6C H 0.1714 -0.0895 -0.0453 0.136 Uiso 1 1 calc R . .
N2 N 0.1538(11) 0.1535(12) 0.1673(6) 0.061(4) Uiso 1 1 d . . .
C7 C 0.1340(16) 0.1438(15) 0.2292(7) 0.062(5) Uiso 1 1 d . . .
C8 C 0.2267(19) 0.2516(19) 0.2596(10) 0.099(7) Uiso 1 1 d . . .
H8 H 0.2190 0.2519 0.3019 0.119 Uiso 1 1 calc R . .
C9 C 0.3251(19) 0.354(2) 0.2351(10) 0.096(7) Uiso 1 1 d . . .
H9 H 0.3814 0.4211 0.2593 0.116 Uiso 1 1 calc R . .
C10 C 0.3374(18) 0.3557(18) 0.1776(9) 0.082(6) Uiso 1 1 d . . .
H10 H 0.4027 0.4250 0.1582 0.099 Uiso 1 1 calc R . .
C11 C 0.2489(16) 0.2488(16) 0.1428(7) 0.062(5) Uiso 1 1 d . . .
C12 C 0.2624(17) 0.2506(17) 0.0772(9) 0.090(6) Uiso 1 1 d . . .
H12A H 0.2889 0.1922 0.0655 0.135 Uiso 1 1 calc R . .
H12B H 0.3241 0.3336 0.0643 0.135 Uiso 1 1 calc R . .
H12C H 0.1832 0.2273 0.0583 0.135 Uiso 1 1 calc R . .
C13 C 0.0000 0.0000 -0.3389(5) 0.150 Uiso 0.33333 0.33333 d SD . -1
H13A H 0.0864 0.0497 -0.3525 0.180 Uiso 0.33333 1 calc PR . -1
H13B H -0.0304 -0.0855 -0.3525 0.180 Uiso 0.33333 1 calc PR . -1
C14 C -0.074(6) 0.048(7) -0.3700(8) 0.150 Uiso 0.33333 1 d PD . -1
H14A H -0.0678 0.0416 -0.4135 0.225 Uiso 0.33333 1 calc PR . -1
H14B H -0.0430 0.1338 -0.3589 0.225 Uiso 0.33333 1 calc PR . -1
H14C H -0.1609 -0.0016 -0.3580 0.225 Uiso 0.33333 1 calc PR . -1
C15 C 0.0000 0.0000 0.3561(5) 0.150 Uiso 0.33333 0.33333 d SD . -1
H15A H -0.0418 -0.0867 0.3698 0.180 Uiso 0.33333 1 calc PR . -1
H15B H 0.0866 0.0391 0.3698 0.180 Uiso 0.3333 1 calc PR . -1
C16 C -0.060(7) 0.063(7) 0.3869(8) 0.150 Uiso 0.33333 1 d PD . -1
H16A H -0.0508 0.0598 0.4304 0.225 Uiso 0.33333 1 calc PR . -1
H16B H -0.1472 0.0221 0.3765 0.225 Uiso 0.33333 1 calc PR . -1
H16C H -0.0196 0.1495 0.3741 0.225 Uiso 0.33333 1 calc PR . -1

loop_
_atom_site_aniso_label
_atom_site_aniso_U_11
_atom_site_aniso_U_22
_atom_site_aniso_U_33
_atom_site_aniso_U_23
_atom_site_aniso_U_13
_atom_site_aniso_U_12
Al1 0.101(5) 0.101(5) 0.035(5) 0.000 0.000 0.050(2)
Al2 0.089(4) 0.089(4) 0.040(6) 0.000 0.000 0.045(2)

loop_
_atom_type_symbol
_atom_type_description
_atom_type_scat_dispersion_real
_atom_type_scat_dispersion_imag
_atom_type_scat_source
C C 0.0181 0.0091 'International Tables Vol C Tables 4.2.6.8 and 6.1.1.4'
H H 0.0000 0.0000 'International Tables Vol C Tables 4.2.6.8 and 6.1.1.4'
Li Li 0.0008 0.0003 'International Tables Vol C Tables 4.2.6.8 and 6.1.1.4'
N N 0.0311 0.0180 'International Tables Vol C Tables 4.2.6.8 and 6.1.1.4'
Al Al 0.2130 0.2455 'International Tables Vol C Tables 4.2.6.8 and 6.1.1.4'
Mn Mn -0.5299 2.8052 'International Tables Vol C Tables 4.2.6.8 and 6.1.1.4'
Cl Cl 0.3639 0.7018 'International Tables Vol C Tables 4.2.6.8 and 6.1.1.4'

loop_
_geom_angle_atom_site_label_1
_geom_angle_atom_site_label_2
_geom_angle_atom_site_label_3
_geom_angle
_geom_angle_site_symmetry_1
_geom_angle_site_symmetry_3
N1 Mn1 N1 102.5(4) 3 2
N1 Mn1 N1 102.5(4) 3 .
N1 Mn1 N1 102.5(4) 2 .
N1 Mn1 Cl1 115.8(4) 3 .
N1 Mn1 Cl1 115.8(4) 2 .
N1 Mn1 Cl1 115.8(4) . .
N2 Li1 N2 100.8(8) . 3
N2 Li1 N2 100.8(8) . 2
N2 Li1 N2 100.8(8) 3 2
N2 Li1 Cl1 117.2(7) . .
N2 Li1 Cl1 117.2(7) 3 .
N2 Li1 Cl1 117.2(7) 2 .
N2 Li1 Al2 62.8(7) . .
N2 Li1 Al2 62.8(7) 3 .
N2 Li1 Al2 62.8(7) 2 .
Cl1 Li1 Al2 180.0 . .
Mn1 Cl1 Li1 180.0 . .
C13 Al1 C1 115.8(5) . .
C13 Al1 C1 115.8(5) . 2
C1 Al1 C1 102.4(6) . 2
C13 Al1 C1 115.8(5) . 3
C1 Al1 C1 102.4(6) . 3
C1 Al1 C1 102.4(6) 2 3
C7 Al2 C7 103.0(6) 2 3
C7 Al2 C7 103.0(6) 2 .
C7 Al2 C7 103.0(6) 3 .
C7 Al2 C15 115.4(5) 2 .
C7 Al2 C15 115.4(5) 3 .
C7 Al2 C15 115.4(5) . .
C7 Al2 Li1 64.6(5) 2 .
C7 Al2 Li1 64.6(5) 3 .
C7 Al2 Li1 64.6(5) . .
C15 Al2 Li1 180.000(2) . .
C1 N1 C5 121.0(14) . .
C1 N1 Mn1 112.3(10) . .
C5 N1 Mn1 126.2(11) . .
N1 C1 C2 124.4(16) . .
N1 C1 Al1 118.7(12) . .
C2 C1 Al1 116.9(13) . .
C3 C2 C1 113.0(19) . .
C3 C2 H2 123.5 . .
C1 C2 H2 123.5 . .
C4 C3 C2 124(2) . .
C4 C3 H3 118.1 . .
C2 C3 H3 118.1 . .
C3 C4 C5 119.5(19) . .
C3 C4 H4 120.2 . .
C5 C4 H4 120.2 . .
N1 C5 C4 118.2(15) . .
N1 C5 C6 121.1(16) . .
C4 C5 C6 120.5(17) . .
C5 C6 H6A 109.5 . .
C5 C6 H6B 109.5 . .
H6A C6 H6B 109.5 . .
C5 C6 H6C 109.5 . .
H6A C6 H6C 109.5 . .
H6B C6 H6C 109.5 . .
C11 N2 C7 122.2(14) . .
C11 N2 Li1 128.2(13) . .
C7 N2 Li1 109.5(12) . .
N2 C7 C8 111.1(15) . .
N2 C7 Al2 122.6(12) . .
C8 C7 Al2 126.4(13) . .
C9 C8 C7 128.1(19) . .
C9 C8 H8 115.9 . .
C7 C8 H8 115.9 . .
C10 C9 C8 117(2) . .
C10 C9 H9 121.5 . .
C8 C9 H9 121.5 . .
C9 C10 C11 119(2) . .
C9 C10 H10 120.5 . .
C11 C10 H10 120.5 . .
N2 C11 C10 122.6(15) . .
N2 C11 C12 118.3(15) . .
C10 C11 C12 119.0(16) . .
C11 C12 H12A 109.5 . .
C11 C12 H12B 109.5 . .
H12A C12 H12B 109.5 . .
C11 C12 H12C 109.5 . .
H12A C12 H12C 109.5 . .
H12B C12 H12C 109.5 . .
C14 C13 Al1 117.5(10) . .
C14 C13 H13A 107.9 . .
Al1 C13 H13A 107.9 . .
C14 C13 H13B 107.9 . .
Al1 C13 H13B 107.9 . .
H13A C13 H13B 107.2 . .
C13 C14 H14A 109.5 . .
C13 C14 H14B 109.5 . .
H14A C14 H14B 109.5 . .
C13 C14 H14C 109.5 . .
H14A C14 H14C 109.5 . .
H14B C14 H14C 109.5 . .
C16 C15 Al2 117.3(10) . .
C16 C15 H15A 108.0 . .
Al2 C15 H15A 108.0 . .
C16 C15 H15B 108.0 . .
Al2 C15 H15B 108.0 . .
H15A C15 H15B 107.2 . .
C15 C16 H16A 109.5 . .
C15 C16 H16B 109.5 . .
H16A C16 H16B 109.5 . .
C15 C16 H16C 109.5 . .
H16A C16 H16C 109.5 . .
H16B C16 H16C 109.5 . .

loop_
_geom_bond_atom_site_label_1
_geom_bond_atom_site_label_2
_geom_bond_distance
_geom_bond_site_symmetry_2
Mn1 N1 2.170(13) 3
Mn1 N1 2.170(13) 2
Mn1 N1 2.170(13) .
Mn1 Cl1 2.354(9) .
Li1 N2 2.166(17) .
Li1 N2 2.166(17) 3
Li1 N2 2.166(17) 2
Li1 Cl1 2.80(3) .
Li1 Al2 3.20(3) .
Al1 C13 1.997(10) .
Al1 C1 2.090(16) .
Al1 C1 2.090(16) 2
Al1 C1 2.090(16) 3
Al2 C7 1.932(17) 2
Al2 C7 1.932(17) 3
Al2 C7 1.932(17) .
Al2 C15 2.006(10) .
N1 C1 1.315(17) .
N1 C5 1.346(19) .
C1 C2 1.42(2) .
C2 C3 1.36(3) .
C2 H2 0.9500 .
C3 C4 1.37(2) .
C3 H3 0.9500 .
C4 C5 1.39(2) .
C4 H4 0.9500 .
C5 C6 1.48(2) .
C6 H6A 0.9800 .
C6 H6B 0.9800 .
C6 H6C 0.9800 .
N2 C11 1.314(19) .
N2 C7 1.401(18) .
C7 C8 1.44(3) .
C8 C9 1.38(2) .
C8 H8 0.9500 .
C9 C10 1.29(2) .
C9 H9 0.9500 .
C10 C11 1.46(2) .
C10 H10 0.9500 .
C11 C12 1.47(2) .
C12 H12A 0.9800 .
C12 H12B 0.9800 .
C12 H12C 0.9800 .
C13 C14 1.507(10) .
C13 H13A 0.9900 .
C13 H13B 0.9900 .
C14 H14A 0.9800 .
C14 H14B 0.9800 .
C14 H14C 0.9800 .
C15 C16 1.503(10) .
C15 H15A 0.9900 .
C15 H15B 0.9900 .
C16 H16A 0.9800 .
C16 H16B 0.9800 .
C16 H16C 0.9800 .
